data_4108079
loop_
_publ_author_name
'Nicholas A. Piro'
'Christopher C. Cummins'

_publ_contact_author_address
;Department of Chemistry
Massachusetts Institute of Technology
77 Massachusetts Avenue, Room 6-435
Cambridge, MA  02139-4307 (USA)
;
_publ_contact_author_email ccummins@mit.edu
_publ_contact_author_fax 617-258-5700
_publ_contact_author_name 'Christopher C. Cummins'
_publ_contact_author_phone 617-253-5332
_publ_section_title
;
 P2Addition to Terminal Phosphide M\\tbP Triple Bonds: A Rational
 Synthesis of cyclo-P3 Complexes
;
_journal_name_full 'Journal of the American Chemical Society'
_journal_page_first 9524
_journal_page_last 9535
_journal_paper_doi 10.1021/ja802080m
_journal_volume 130
_journal_year 2008
_chemical_formula_sum 'C62.5 H81 N3 Nb O11 P3 W2'
_chemical_formula_weight 1603.82
_chemical_name_common '[W(CO)5]2(AdC(O)P3)Nb(N[Np]Ar)3 (C5H10)0.5'
_chemical_name_systematic
;

 ?

;
_space_group_IT_number 14
_symmetry_cell_setting monoclinic
_symmetry_space_group_name_Hall '-P 2ybc'
_symmetry_space_group_name_H-M 'P 1 21/c 1'
_atom_sites_solution_hydrogens geom
_atom_sites_solution_primary direct
_atom_sites_solution_secondary difmap
_audit_creation_method SHELXL-97
_cell_angle_alpha 90.00
_cell_angle_beta 106.2100(10)
_cell_angle_gamma 90.00
_cell_formula_units_Z 4
_cell_length_a 13.9056(12)
_cell_length_b 21.2534(18)
_cell_length_c 23.425(2)
_cell_measurement_reflns_used 9839
_cell_measurement_temperature 100(2)
_cell_measurement_theta_max 29.99
_cell_measurement_theta_min 2.45
_cell_volume 6647.8(10)
_computing_cell_refinement 'SAINT 7 (Bruker-AXS, 2005)'
_computing_data_collection 'SMART 5 (Bruker-AXS, 2003)'
_computing_data_reduction 'SAINT 7 (Bruker-AXS, 2005)'
_computing_molecular_graphics 'Bruker SHELXTL'
_computing_publication_material 'Bruker SHELXTL'
_computing_structure_refinement 'SHELXL-97 (Sheldrick, 1997)'
_computing_structure_solution 'SHELXS-97 (Sheldrick, 1990)'
_diffrn_ambient_temperature 100(2)
_diffrn_detector_area_resol_mean 8.3
_diffrn_measured_fraction_theta_full 1.000
_diffrn_measured_fraction_theta_max 1.000
_diffrn_measurement_device_type 'Bruker Smart APEX CCD'
_diffrn_measurement_method 'omega and phi scans'
_diffrn_radiation_monochromator graphite
_diffrn_radiation_source 'fine-focus sealed tube'
_diffrn_radiation_type MoK\a
_diffrn_radiation_wavelength 0.71073
_diffrn_reflns_av_R_equivalents 0.0580
_diffrn_reflns_av_sigmaI/netI 0.0328
_diffrn_reflns_limit_h_max 19
_diffrn_reflns_limit_h_min -19
_diffrn_reflns_limit_k_max 29
_diffrn_reflns_limit_k_min -29
_diffrn_reflns_limit_l_max 32
_diffrn_reflns_limit_l_min -32
_diffrn_reflns_number 144330
_diffrn_reflns_theta_full 29.57
_diffrn_reflns_theta_max 29.57
_diffrn_reflns_theta_min 1.53
_diffrn_standards_decay_% 0
_diffrn_standards_interval_count 0
_diffrn_standards_interval_time 0
_diffrn_standards_number 0
_exptl_absorpt_coefficient_mu 3.751
_exptl_absorpt_correction_T_max 0.7534
_exptl_absorpt_correction_T_min 0.4540
_exptl_absorpt_correction_type multi-scan
_exptl_absorpt_process_details 'SADABS (Sheldrick, 2005)'
_exptl_crystal_colour red-orange
_exptl_crystal_density_diffrn 1.602
_exptl_crystal_description plate
_exptl_crystal_F_000 3196
_exptl_crystal_size_max 0.25
_exptl_crystal_size_mid 0.25
_exptl_crystal_size_min 0.08
_refine_diff_density_max 1.171
_refine_diff_density_min -0.829
_refine_diff_density_rms 0.106
_refine_ls_extinction_method none
_refine_ls_goodness_of_fit_ref 1.042
_refine_ls_hydrogen_treatment constr
_refine_ls_matrix_type full
_refine_ls_number_parameters 827
_refine_ls_number_reflns 18654
_refine_ls_number_restraints 219
_refine_ls_restrained_S_all 1.048
_refine_ls_R_factor_all 0.0361
_refine_ls_R_factor_gt 0.0243
_refine_ls_shift/su_max 0.002
_refine_ls_shift/su_mean 0.000
_refine_ls_structure_factor_coef Fsqd
_refine_ls_weighting_details 'calc w=1/[\s^2^(Fo^2^)+(0.0161P)^2^+8.7211P] where P=(Fo^2^+2Fc^2^)/3'
_refine_ls_weighting_scheme calc
_refine_ls_wR_factor_gt 0.0521
_refine_ls_wR_factor_ref 0.0575
_reflns_number_gt 15728
_reflns_number_total 18654
_reflns_threshold_expression >2sigma(I)
_cod_data_source_file ja802080m-file006.cif
_cod_data_source_block 06237
_cod_original_cell_volume 6647.7(10)
_cod_original_formula_sum 'C62.50 H81 N3 Nb O11 P3 W2'
_cod_database_code 4108079

loop_
_symmetry_equiv_pos_as_xyz
'x, y, z'
'-x, y+1/2, -z+1/2'
'-x, -y, -z'
'x, -y-1/2, z-1/2'

loop_
_atom_site_label
_atom_site_type_symbol
_atom_site_fract_x
_atom_site_fract_y
_atom_site_fract_z
_atom_site_U_iso_or_equiv
_atom_site_adp_type
_atom_site_occupancy
_atom_site_symmetry_multiplicity
_atom_site_calc_flag
_atom_site_refinement_flags
_atom_site_disorder_assembly
_atom_site_disorder_group
Nb1 Nb 0.652066(16) 0.756482(10) 0.181868(9) 0.01275(4) Uani 1 1 d . . .
P1 P 0.44223(5) 0.80874(3) 0.16001(3) 0.01671(12) Uani 1 1 d . . .
W1 W 0.381647(8) 0.674189(5) 0.018302(4) 0.01763(3) Uani 1 1 d . . .
W2 W 0.412434(7) 0.665082(5) 0.282788(4) 0.01559(3) Uani 1 1 d . . .
P2 P 0.49207(5) 0.72232(3) 0.21154(3) 0.01458(12) Uani 1 1 d . . .
P3 P 0.47814(5) 0.72085(3) 0.11800(3) 0.01539(12) Uani 1 1 d . . .
O1 O 0.26102(14) 0.74820(8) 0.14223(8) 0.0213(4) Uani 1 1 d . . .
C1 C 0.29838(19) 0.79824(11) 0.13669(11) 0.0174(5) Uani 1 1 d . . .
C60 C 0.23684(19) 0.85737(12) 0.11401(11) 0.0181(5) Uani 1 1 d . . .
C61 C 0.1402(2) 0.83798(14) 0.06633(14) 0.0298(6) Uani 1 1 d . . .
H61A H 0.1574 0.8199 0.0315 0.036 Uiso 1 1 calc R . .
H61B H 0.1042 0.8055 0.0827 0.036 Uiso 1 1 calc R . .
C62 C 0.2928(2) 0.90717(14) 0.08834(15) 0.0328(7) Uani 1 1 d . . .
H62A H 0.3120 0.8895 0.0540 0.039 Uiso 1 1 calc R . .
H62B H 0.3547 0.9198 0.1189 0.039 Uiso 1 1 calc R . .
C63 C 0.2094(2) 0.88560(13) 0.16793(13) 0.0264(6) Uani 1 1 d . . .
H63A H 0.2709 0.8989 0.1983 0.032 Uiso 1 1 calc R . .
H63B H 0.1751 0.8535 0.1859 0.032 Uiso 1 1 calc R . .
C64 C 0.0726(2) 0.89626(15) 0.04713(14) 0.0335(7) Uani 1 1 d . . .
H64 H 0.0101 0.8834 0.0163 0.040 Uiso 1 1 calc R . .
C65 C 0.1395(2) 0.94295(14) 0.14751(14) 0.0305(6) Uani 1 1 d . . .
H65 H 0.1209 0.9612 0.1823 0.037 Uiso 1 1 calc R . .
C66 C 0.2241(2) 0.96576(16) 0.06816(17) 0.0405(8) Uani 1 1 d . . .
H66 H 0.2601 0.9987 0.0516 0.049 Uiso 1 1 calc R . .
C67 C 0.1955(2) 0.99143(14) 0.12190(17) 0.0368(7) Uani 1 1 d . . .
H67A H 0.2569 1.0042 0.1528 0.044 Uiso 1 1 calc R . .
H67B H 0.1530 1.0292 0.1100 0.044 Uiso 1 1 calc R . .
C68 C 0.0452(2) 0.92202(15) 0.10028(14) 0.0314(7) Uani 1 1 d . . .
H68A H 0.0101 0.8893 0.1169 0.038 Uiso 1 1 calc R . .
H68B H -0.0008 0.9582 0.0881 0.038 Uiso 1 1 calc R . .
C69 C 0.1290(3) 0.94408(18) 0.02022(16) 0.0430(9) Uani 1 1 d . . .
H69A H 0.0854 0.9808 0.0052 0.052 Uiso 1 1 calc R . .
H69B H 0.1479 0.9249 -0.0136 0.052 Uiso 1 1 calc R . .
N1 N 0.68815(15) 0.81447(10) 0.25235(9) 0.0158(4) Uani 1 1 d . . .
C11 C 0.78690(19) 0.84251(11) 0.26514(11) 0.0170(5) Uani 1 1 d . . .
C12 C 0.8048(2) 0.89495(12) 0.23414(12) 0.0197(5) Uani 1 1 d . . .
H12 H 0.7518 0.9119 0.2030 0.024 Uiso 1 1 calc R . .
C13 C 0.8993(2) 0.92326(12) 0.24793(12) 0.0231(5) Uani 1 1 d . . .
C14 C 0.9763(2) 0.89739(14) 0.29318(13) 0.0270(6) Uani 1 1 d . . .
H14 H 1.0409 0.9160 0.3026 0.032 Uiso 1 1 calc R . .
C15 C 0.9603(2) 0.84464(13) 0.32504(13) 0.0242(6) Uani 1 1 d . . .
C16 C 0.8653(2) 0.81753(12) 0.31088(12) 0.0198(5) Uani 1 1 d . . .
H16 H 0.8536 0.7818 0.3324 0.024 Uiso 1 1 calc R . .
C17 C 0.63849(19) 0.82640(11) 0.29958(11) 0.0170(5) Uani 1 1 d . . .
H17A H 0.6787 0.8051 0.3360 0.020 Uiso 1 1 calc R . .
H17B H 0.5726 0.8050 0.2876 0.020 Uiso 1 1 calc R . .
C18 C 0.6199(2) 0.89528(12) 0.31717(11) 0.0210(5) Uani 1 1 d . . .
N2 N 0.68032(15) 0.79710(9) 0.10956(9) 0.0158(4) Uani 1 1 d . . .
C21 C 0.77344(19) 0.77439(11) 0.10192(11) 0.0180(5) Uani 1 1 d . . .
C22 C 0.7801(2) 0.74651(12) 0.04870(12) 0.0229(5) Uani 1 1 d . . .
H22 H 0.7226 0.7460 0.0152 0.027 Uiso 1 1 calc R . .
C23 C 0.8685(2) 0.71978(14) 0.04394(14) 0.0295(6) Uani 1 1 d . . .
C24 C 0.9526(2) 0.72050(14) 0.09328(15) 0.0311(7) Uani 1 1 d . . .
H24 H 1.0130 0.7014 0.0906 0.037 Uiso 1 1 calc R . .
C25 C 0.9493(2) 0.74861(13) 0.14610(14) 0.0266(6) Uani 1 1 d . . .
C26 C 0.8598(2) 0.77611(12) 0.14966(12) 0.0208(5) Uani 1 1 d . . .
H26 H 0.8578 0.7964 0.1854 0.025 Uiso 1 1 calc R . .
C27 C 0.6120(2) 0.82873(11) 0.05743(11) 0.0193(5) Uani 1 1 d . . .
H27A H 0.5422 0.8211 0.0584 0.023 Uiso 1 1 calc R . .
H27B H 0.6202 0.8087 0.0209 0.023 Uiso 1 1 calc R . .
C28 C 0.6269(2) 0.90059(11) 0.05286(11) 0.0185(5) Uani 1 1 d . . .
N3 N 0.73035(15) 0.67981(9) 0.20643(9) 0.0147(4) Uani 1 1 d . . .
C31 C 0.79701(19) 0.66751(11) 0.26386(11) 0.0155(5) Uani 1 1 d . . .
C32 C 0.89945(19) 0.65809(12) 0.27120(12) 0.0193(5) Uani 1 1 d . . .
H32 H 0.9244 0.6569 0.2374 0.023 Uiso 1 1 calc R . .
C33 C 0.9649(2) 0.65041(13) 0.32776(12) 0.0222(5) Uani 1 1 d . . .
C34 C 0.9259(2) 0.65111(13) 0.37654(12) 0.0231(5) Uani 1 1 d . . .
H34 H 0.9701 0.6460 0.4153 0.028 Uiso 1 1 calc R . .
C35 C 0.8239(2) 0.65908(12) 0.37014(11) 0.0199(5) Uani 1 1 d . . .
C36 C 0.75974(19) 0.66759(11) 0.31310(11) 0.0168(5) Uani 1 1 d . . .
H36 H 0.6901 0.6735 0.3079 0.020 Uiso 1 1 calc R . .
C37 C 0.73478(19) 0.63898(11) 0.15591(11) 0.0172(5) Uani 1 1 d . . .
H37A H 0.8044 0.6394 0.1528 0.021 Uiso 1 1 calc R . .
H37B H 0.6917 0.6578 0.1189 0.021 Uiso 1 1 calc R . .
C38 C 0.7026(2) 0.56956(12) 0.15874(11) 0.0196(5) Uani 1 1 d . . .
O41 O 0.28801(17) 0.62518(10) -0.11209(9) 0.0349(5) Uani 1 1 d . . .
C41 C 0.3206(2) 0.64273(13) -0.06424(12) 0.0247(6) Uani 1 1 d . . .
O42 O 0.3449(2) 0.81192(11) -0.03696(11) 0.0439(6) Uani 1 1 d . . .
C42 C 0.3605(2) 0.76300(14) -0.01593(12) 0.0270(6) Uani 1 1 d . . .
O43 O 0.59325(16) 0.66060(10) -0.00753(9) 0.0312(5) Uani 1 1 d . . .
C43 C 0.5173(2) 0.66705(12) 0.00217(12) 0.0222(5) Uani 1 1 d . . .
O44 O 0.39562(19) 0.53015(10) 0.05728(11) 0.0435(6) Uani 1 1 d . . .
C44 C 0.3926(2) 0.58240(14) 0.04607(13) 0.0279(6) Uani 1 1 d . . .
O45 O 0.16141(17) 0.67333(12) 0.03518(11) 0.0412(6) Uani 1 1 d . . .
C45 C 0.2414(2) 0.67568(14) 0.03166(13) 0.0280(6) Uani 1 1 d . . .
O51 O 0.30094(15) 0.58872(10) 0.35995(10) 0.0306(5) Uani 1 1 d . . .
C51 C 0.3412(2) 0.61737(13) 0.33198(12) 0.0231(5) Uani 1 1 d . . .
O52 O 0.26216(17) 0.77862(11) 0.28095(10) 0.0361(5) Uani 1 1 d . . .
C52 C 0.3142(2) 0.73786(13) 0.27845(12) 0.0222(5) Uani 1 1 d . . .
O53 O 0.54551(16) 0.72998(10) 0.40048(9) 0.0289(4) Uani 1 1 d . . .
C53 C 0.4990(2) 0.70776(12) 0.35726(12) 0.0203(5) Uani 1 1 d . . .
C54 C 0.5123(2) 0.59266(12) 0.30232(12) 0.0210(5) Uani 1 1 d . . .
O54 O 0.56630(16) 0.55155(9) 0.31973(10) 0.0309(5) Uani 1 1 d . . .
C55 C 0.3261(2) 0.62193(13) 0.20615(13) 0.0265(6) Uani 1 1 d . . .
O55 O 0.28047(19) 0.59761(11) 0.16427(10) 0.0446(6) Uani 1 1 d . . .
C131 C 0.9152(2) 0.98139(14) 0.21449(15) 0.0324(7) Uani 1 1 d . . .
H13A H 0.9187 0.9694 0.1747 0.049 Uiso 1 1 calc R . .
H13B H 0.9779 1.0019 0.2361 0.049 Uiso 1 1 calc R . .
H13C H 0.8592 1.0106 0.2110 0.049 Uiso 1 1 calc R . .
C151 C 1.0452(2) 0.81832(16) 0.37472(15) 0.0355(7) Uani 1 1 d . . .
H15A H 1.0635 0.8488 0.4074 0.053 Uiso 1 1 calc R . .
H15B H 1.1032 0.8103 0.3598 0.053 Uiso 1 1 calc R . .
H15C H 1.0237 0.7789 0.3891 0.053 Uiso 1 1 calc R . .
C181 C 0.7144(2) 0.92556(13) 0.35853(13) 0.0312(7) Uani 1 1 d . . .
H18A H 0.6971 0.9664 0.3724 0.047 Uiso 1 1 calc R . .
H18B H 0.7646 0.9315 0.3368 0.047 Uiso 1 1 calc R . .
H18C H 0.7417 0.8980 0.3928 0.047 Uiso 1 1 calc R . .
C182 C 0.5778(2) 0.93783(12) 0.26309(12) 0.0255(6) Uani 1 1 d . . .
H18D H 0.5197 0.9175 0.2358 0.038 Uiso 1 1 calc R . .
H18E H 0.6294 0.9450 0.2426 0.038 Uiso 1 1 calc R . .
H18F H 0.5575 0.9782 0.2763 0.038 Uiso 1 1 calc R . .
C183 C 0.5398(3) 0.88884(14) 0.35075(14) 0.0325(7) Uani 1 1 d . . .
H18G H 0.5621 0.8581 0.3829 0.049 Uiso 1 1 calc R . .
H18H H 0.4767 0.8747 0.3232 0.049 Uiso 1 1 calc R . .
H18I H 0.5296 0.9297 0.3676 0.049 Uiso 1 1 calc R . .
C231 C 0.8740(3) 0.68967(19) -0.01341(18) 0.0495(10) Uani 1 1 d . . .
H23A H 0.8073 0.6896 -0.0419 0.074 Uiso 1 1 calc R . .
H23B H 0.8981 0.6463 -0.0057 0.074 Uiso 1 1 calc R . .
H23C H 0.9203 0.7136 -0.0299 0.074 Uiso 1 1 calc R . .
C251 C 1.0417(2) 0.75171(17) 0.19851(16) 0.0404(8) Uani 1 1 d . . .
H25A H 1.0382 0.7189 0.2273 0.061 Uiso 1 1 calc R . .
H25B H 1.0456 0.7931 0.2174 0.061 Uiso 1 1 calc R . .
H25C H 1.1014 0.7451 0.1848 0.061 Uiso 1 1 calc R . .
C281 C 0.7375(2) 0.91780(12) 0.06449(12) 0.0220(5) Uani 1 1 d . . .
H28A H 0.7651 0.8963 0.0355 0.033 Uiso 1 1 calc R . .
H28B H 0.7744 0.9047 0.1048 0.033 Uiso 1 1 calc R . .
H28C H 0.7440 0.9634 0.0607 0.033 Uiso 1 1 calc R . .
C282 C 0.5686(2) 0.92010(13) -0.01030(12) 0.0246(6) Uani 1 1 d . . .
H28D H 0.5715 0.9659 -0.0141 0.037 Uiso 1 1 calc R . .
H28E H 0.4986 0.9068 -0.0182 0.037 Uiso 1 1 calc R . .
H28F H 0.5984 0.9000 -0.0390 0.037 Uiso 1 1 calc R . .
C283 C 0.5823(2) 0.93492(13) 0.09742(12) 0.0240(6) Uani 1 1 d . . .
H28G H 0.6105 0.9172 0.1372 0.036 Uiso 1 1 calc R . .
H28H H 0.5094 0.9296 0.0855 0.036 Uiso 1 1 calc R . .
H28I H 0.5987 0.9798 0.0979 0.036 Uiso 1 1 calc R . .
C331 C 1.0761(2) 0.64213(16) 0.33669(14) 0.0322(7) Uani 1 1 d . . .
H33A H 1.1112 0.6807 0.3537 0.048 Uiso 1 1 calc R . .
H33B H 1.0887 0.6334 0.2983 0.048 Uiso 1 1 calc R . .
H33C H 1.1005 0.6069 0.3639 0.048 Uiso 1 1 calc R . .
C351 C 0.7825(2) 0.65646(15) 0.42311(12) 0.0290(6) Uani 1 1 d . . .
H35A H 0.7356 0.6914 0.4211 0.043 Uiso 1 1 calc R . .
H35B H 0.8376 0.6599 0.4597 0.043 Uiso 1 1 calc R . .
H35C H 0.7475 0.6164 0.4230 0.043 Uiso 1 1 calc R . .
C381 C 0.7842(2) 0.53037(13) 0.20196(14) 0.0322(7) Uani 1 1 d . . .
H38A H 0.7934 0.5456 0.2426 0.048 Uiso 1 1 calc R . .
H38B H 0.8473 0.5345 0.1914 0.048 Uiso 1 1 calc R . .
H38C H 0.7640 0.4861 0.1994 0.048 Uiso 1 1 calc R . .
C382 C 0.6062(2) 0.56591(14) 0.17756(15) 0.0324(7) Uani 1 1 d . . .
H38D H 0.5545 0.5917 0.1507 0.049 Uiso 1 1 calc R . .
H38E H 0.6187 0.5816 0.2183 0.049 Uiso 1 1 calc R . .
H38F H 0.5835 0.5221 0.1757 0.049 Uiso 1 1 calc R . .
C383 C 0.6852(3) 0.54245(14) 0.09602(13) 0.0341(7) Uani 1 1 d . . .
H38G H 0.6685 0.4977 0.0963 0.051 Uiso 1 1 calc R . .
H38H H 0.7461 0.5475 0.0832 0.051 Uiso 1 1 calc R . .
H38I H 0.6298 0.5649 0.0685 0.051 Uiso 1 1 calc R . .
C1S C 0.0186(12) 0.4669(10) -0.0896(9) 0.079(5) Uani 0.398(8) 1 d PDU A -1
H1S1 H -0.0332 0.4501 -0.1236 0.119 Uiso 0.398(8) 1 calc PR A -1
H1S2 H 0.0722 0.4357 -0.0763 0.119 Uiso 0.398(8) 1 calc PR A -1
H1S3 H 0.0461 0.5056 -0.1014 0.119 Uiso 0.398(8) 1 calc PR A -1
C2S C -0.0289(10) 0.4816(8) -0.0371(7) 0.069(3) Uani 0.398(8) 1 d PDU A -1
H2S1 H -0.0555 0.4425 -0.0244 0.083 Uiso 0.398(8) 1 calc PR A -1
H2S2 H -0.0850 0.5117 -0.0508 0.083 Uiso 0.398(8) 1 calc PR A -1
C3S C 0.0579(13) 0.5122(10) 0.0198(7) 0.103(5) Uani 0.398(8) 1 d PDU A -1
H3S1 H 0.0813 0.5541 0.0109 0.124 Uiso 0.398(8) 1 calc PR A -1
H3S2 H 0.1156 0.4838 0.0356 0.124 Uiso 0.398(8) 1 calc PR A -1
C4S C -0.0181(14) 0.5158(8) 0.0626(7) 0.093(5) Uani 0.398(8) 1 d PDU A -1
H4S1 H -0.0792 0.5396 0.0420 0.112 Uiso 0.398(8) 1 calc PR A -1
H4S2 H -0.0383 0.4728 0.0706 0.112 Uiso 0.398(8) 1 calc PR A -1
C5S C 0.0382(14) 0.5505(10) 0.1252(7) 0.069(4) Uani 0.398(8) 1 d PDU A -1
H5S1 H -0.0072 0.5524 0.1505 0.103 Uiso 0.398(8) 1 calc PR A -1
H5S2 H 0.0573 0.5933 0.1171 0.103 Uiso 0.398(8) 1 calc PR A -1
H5S3 H 0.0983 0.5267 0.1455 0.103 Uiso 0.398(8) 1 calc PR A -1
C1T C 0.096(4) 0.5148(18) -0.039(2) 0.076(8) Uani 0.102(8) 1 d PDU A -2
H1T1 H 0.0845 0.5036 -0.0806 0.114 Uiso 0.102(8) 1 calc PR A -2
H1T2 H 0.1522 0.4907 -0.0142 0.114 Uiso 0.102(8) 1 calc PR A -2
H1T3 H 0.1101 0.5599 -0.0334 0.114 Uiso 0.102(8) 1 calc PR A -2
C2T C -0.005(4) 0.499(4) -0.0184(19) 0.084(6) Uani 0.102(8) 1 d PDU A -2
H2T1 H -0.0306 0.4559 -0.0306 0.100 Uiso 0.102(8) 1 calc PR A -2
H2T2 H -0.0585 0.5301 -0.0330 0.100 Uiso 0.102(8) 1 calc PR A -2
C3T C 0.047(4) 0.504(3) 0.0530(17) 0.085(6) Uani 0.102(8) 1 d PDU A -2
H3T1 H 0.0674 0.4621 0.0706 0.101 Uiso 0.102(8) 1 calc PR A -2
H3T2 H 0.1074 0.5315 0.0614 0.101 Uiso 0.102(8) 1 calc PR A -2
C4T C -0.038(4) 0.535(4) 0.079(2) 0.075(7) Uani 0.102(8) 1 d PDU A -2
H4T1 H -0.0851 0.5025 0.0854 0.090 Uiso 0.102(8) 1 calc PR A -2
H4T2 H -0.0753 0.5682 0.0526 0.090 Uiso 0.102(8) 1 calc PR A -2
C5T C 0.033(5) 0.563(3) 0.141(2) 0.052(7) Uani 0.102(8) 1 d PDU A -2
H5T1 H -0.0084 0.5705 0.1687 0.078 Uiso 0.102(8) 1 calc PR A -2
H5T2 H 0.0627 0.6026 0.1339 0.078 Uiso 0.102(8) 1 calc PR A -2
H5T3 H 0.0856 0.5327 0.1594 0.078 Uiso 0.102(8) 1 calc PR A -2

loop_
_atom_site_aniso_label
_atom_site_aniso_U_11
_atom_site_aniso_U_22
_atom_site_aniso_U_33
_atom_site_aniso_U_23
_atom_site_aniso_U_13
_atom_site_aniso_U_12
Nb1 0.01279(10) 0.01330(9) 0.01219(9) 0.00062(7) 0.00354(8) 0.00063(7)
P1 0.0146(3) 0.0164(3) 0.0184(3) 0.0005(2) 0.0033(2) 0.0007(2)
W1 0.01942(5) 0.01881(5) 0.01326(5) -0.00053(4) 0.00225(4) -0.00046(4)
W2 0.01422(5) 0.01804(5) 0.01452(5) 0.00078(3) 0.00405(4) -0.00030(4)
P2 0.0138(3) 0.0165(3) 0.0133(3) 0.0001(2) 0.0036(2) 0.0009(2)
P3 0.0150(3) 0.0177(3) 0.0131(3) -0.0006(2) 0.0033(2) -0.0001(2)
O1 0.0178(9) 0.0204(9) 0.0252(10) 0.0016(7) 0.0053(8) -0.0006(7)
C1 0.0177(12) 0.0186(11) 0.0149(11) -0.0011(9) 0.0033(9) 0.0023(9)
C60 0.0154(12) 0.0188(11) 0.0191(12) 0.0013(9) 0.0032(10) 0.0034(9)
C61 0.0274(16) 0.0308(15) 0.0271(15) -0.0006(12) 0.0006(12) 0.0028(12)
C62 0.0298(16) 0.0318(15) 0.0403(18) 0.0113(13) 0.0154(14) 0.0042(12)
C63 0.0244(15) 0.0278(14) 0.0263(14) -0.0030(11) 0.0060(12) 0.0029(11)
C64 0.0243(16) 0.0416(17) 0.0296(16) 0.0030(13) -0.0004(12) 0.0055(13)
C65 0.0298(16) 0.0296(15) 0.0317(16) -0.0068(12) 0.0082(13) 0.0003(12)
C66 0.0292(17) 0.0380(17) 0.057(2) 0.0223(16) 0.0174(16) 0.0114(14)
C67 0.0287(17) 0.0254(14) 0.056(2) 0.0004(14) 0.0115(15) 0.0000(12)
C68 0.0220(15) 0.0337(15) 0.0368(17) 0.0046(13) 0.0055(13) 0.0078(12)
C69 0.040(2) 0.054(2) 0.0359(18) 0.0199(16) 0.0135(16) 0.0201(16)
N1 0.0137(10) 0.0180(9) 0.0153(10) -0.0014(8) 0.0033(8) -0.0007(8)
C11 0.0149(12) 0.0172(11) 0.0191(12) -0.0032(9) 0.0052(10) -0.0015(9)
C12 0.0204(13) 0.0199(12) 0.0187(12) -0.0007(10) 0.0053(10) 0.0003(10)
C13 0.0248(14) 0.0206(12) 0.0250(14) -0.0026(10) 0.0091(11) -0.0047(10)
C14 0.0191(14) 0.0299(14) 0.0305(15) -0.0053(12) 0.0043(11) -0.0060(11)
C15 0.0171(13) 0.0256(13) 0.0267(14) -0.0033(11) 0.0012(11) -0.0023(10)
C16 0.0200(13) 0.0186(11) 0.0196(12) -0.0016(10) 0.0035(10) -0.0014(9)
C17 0.0182(12) 0.0170(11) 0.0160(11) -0.0007(9) 0.0051(10) -0.0011(9)
C18 0.0282(14) 0.0185(12) 0.0170(12) -0.0030(9) 0.0077(11) 0.0027(10)
N2 0.0158(10) 0.0168(9) 0.0148(10) 0.0024(8) 0.0044(8) 0.0000(8)
C21 0.0190(12) 0.0170(11) 0.0201(12) 0.0029(9) 0.0087(10) -0.0009(9)
C22 0.0256(14) 0.0241(13) 0.0216(13) 0.0009(10) 0.0111(11) -0.0027(11)
C23 0.0343(17) 0.0267(14) 0.0346(16) -0.0013(12) 0.0212(14) 0.0001(12)
C24 0.0257(15) 0.0288(14) 0.0462(19) 0.0049(13) 0.0223(14) 0.0046(12)
C25 0.0201(14) 0.0265(13) 0.0346(16) 0.0087(12) 0.0099(12) 0.0004(11)
C26 0.0201(13) 0.0225(12) 0.0215(13) 0.0030(10) 0.0087(10) -0.0015(10)
C27 0.0215(13) 0.0197(12) 0.0154(12) 0.0042(9) 0.0032(10) -0.0001(10)
C28 0.0219(13) 0.0171(11) 0.0169(12) 0.0046(9) 0.0063(10) 0.0021(9)
N3 0.0151(10) 0.0162(9) 0.0132(9) 0.0008(7) 0.0047(8) 0.0013(7)
C31 0.0172(12) 0.0136(10) 0.0147(11) -0.0001(9) 0.0026(9) 0.0007(9)
C32 0.0162(12) 0.0237(12) 0.0189(12) 0.0008(10) 0.0063(10) 0.0032(10)
C33 0.0164(13) 0.0239(12) 0.0241(13) 0.0018(10) 0.0019(10) 0.0043(10)
C34 0.0225(14) 0.0257(13) 0.0174(12) 0.0032(10) -0.0003(10) 0.0036(11)
C35 0.0247(14) 0.0189(11) 0.0160(12) 0.0024(9) 0.0053(10) 0.0018(10)
C36 0.0169(12) 0.0173(11) 0.0159(12) 0.0023(9) 0.0042(9) 0.0012(9)
C37 0.0190(12) 0.0196(11) 0.0141(11) 0.0018(9) 0.0062(9) 0.0031(9)
C38 0.0242(14) 0.0165(11) 0.0178(12) 0.0011(9) 0.0054(10) 0.0021(10)
O41 0.0423(13) 0.0343(11) 0.0212(10) -0.0080(9) -0.0026(9) 0.0057(10)
C41 0.0270(15) 0.0228(13) 0.0219(13) -0.0010(11) 0.0029(11) 0.0028(11)
O42 0.0546(16) 0.0285(11) 0.0412(14) 0.0117(10) 0.0013(12) 0.0050(11)
C42 0.0295(15) 0.0283(14) 0.0202(13) -0.0036(11) 0.0017(12) -0.0003(12)
O43 0.0300(12) 0.0393(12) 0.0258(11) 0.0002(9) 0.0103(9) 0.0018(9)
C43 0.0275(15) 0.0231(13) 0.0142(12) 0.0006(10) 0.0028(10) -0.0008(11)
O44 0.0535(16) 0.0254(11) 0.0470(15) 0.0102(10) 0.0063(12) -0.0060(10)
C44 0.0285(15) 0.0287(14) 0.0233(14) 0.0022(11) 0.0017(12) -0.0051(12)
O45 0.0228(12) 0.0577(16) 0.0418(14) -0.0178(11) 0.0070(10) -0.0064(10)
C45 0.0259(15) 0.0333(15) 0.0214(14) -0.0069(11) 0.0007(11) -0.0022(12)
O51 0.0260(11) 0.0333(11) 0.0354(12) 0.0109(9) 0.0133(9) -0.0006(9)
C51 0.0172(13) 0.0261(13) 0.0251(14) 0.0013(11) 0.0043(11) 0.0029(10)
O52 0.0342(12) 0.0415(12) 0.0300(12) -0.0021(10) 0.0047(10) 0.0167(10)
C52 0.0211(13) 0.0286(13) 0.0156(12) 0.0020(10) 0.0027(10) 0.0015(11)
O53 0.0336(12) 0.0299(10) 0.0192(10) -0.0028(8) 0.0009(9) -0.0018(9)
C53 0.0210(13) 0.0196(12) 0.0208(13) 0.0044(10) 0.0067(10) 0.0016(10)
C54 0.0212(13) 0.0216(12) 0.0213(13) -0.0011(10) 0.0080(11) -0.0021(10)
O54 0.0282(11) 0.0266(10) 0.0373(12) 0.0044(9) 0.0080(9) 0.0076(8)
C55 0.0268(15) 0.0240(13) 0.0245(14) 0.0019(11) -0.0001(12) -0.0029(11)
O55 0.0560(16) 0.0328(12) 0.0331(13) -0.0049(10) -0.0072(11) -0.0115(11)
C131 0.0288(16) 0.0284(15) 0.0409(18) 0.0040(13) 0.0114(14) -0.0084(12)
C151 0.0223(15) 0.0394(17) 0.0364(18) 0.0040(14) -0.0058(13) -0.0034(13)
C181 0.0390(18) 0.0224(13) 0.0266(15) -0.0077(11) -0.0002(13) 0.0007(12)
C182 0.0335(16) 0.0204(12) 0.0225(14) 0.0017(10) 0.0078(12) 0.0057(11)
C183 0.047(2) 0.0251(14) 0.0310(16) -0.0042(12) 0.0210(15) 0.0031(13)
C231 0.055(2) 0.056(2) 0.049(2) -0.0144(18) 0.034(2) 0.0063(19)
C251 0.0165(15) 0.054(2) 0.050(2) 0.0183(17) 0.0080(14) 0.0001(14)
C281 0.0235(14) 0.0204(12) 0.0240(13) 0.0056(10) 0.0099(11) -0.0010(10)
C282 0.0287(15) 0.0231(13) 0.0220(13) 0.0067(10) 0.0071(11) 0.0033(11)
C283 0.0255(14) 0.0224(12) 0.0250(14) 0.0008(11) 0.0084(11) 0.0027(11)
C331 0.0190(14) 0.0422(17) 0.0322(16) -0.0010(13) 0.0021(12) 0.0086(12)
C351 0.0304(16) 0.0390(16) 0.0175(13) 0.0023(12) 0.0064(12) 0.0009(13)
C381 0.0346(17) 0.0208(13) 0.0340(17) 0.0042(12) -0.0025(13) 0.0061(12)
C382 0.0365(17) 0.0212(13) 0.0428(18) -0.0028(12) 0.0166(14) -0.0066(12)
C383 0.053(2) 0.0240(14) 0.0242(15) -0.0055(12) 0.0086(14) 0.0036(13)
C1S 0.045(8) 0.066(10) 0.153(12) 0.047(10) 0.072(9) 0.020(8)
C2S 0.044(6) 0.048(7) 0.135(9) 0.058(6) 0.057(6) 0.035(5)
C3S 0.099(10) 0.067(7) 0.141(10) 0.046(7) 0.030(6) 0.049(8)
C4S 0.083(10) 0.058(8) 0.132(9) 0.033(8) 0.019(7) 0.042(8)
C5S 0.025(6) 0.060(11) 0.120(9) 0.060(7) 0.019(7) 0.017(6)
C1T 0.072(16) 0.025(14) 0.137(17) 0.017(16) 0.040(15) 0.027(13)
C2T 0.074(12) 0.056(12) 0.125(11) 0.049(12) 0.034(10) 0.039(11)
C3T 0.080(12) 0.050(11) 0.125(11) 0.036(11) 0.030(9) 0.053(10)
C4T 0.052(13) 0.048(13) 0.121(13) 0.045(12) 0.019(10) 0.044(12)
C5T 0.029(16) 0.021(15) 0.120(17) 0.046(12) 0.045(12) 0.012(12)

loop_
_atom_type_symbol
_atom_type_description
_atom_type_scat_dispersion_real
_atom_type_scat_dispersion_imag
_atom_type_scat_source
C C 0.0033 0.0016 'International Tables Vol C Tables 4.2.6.8 and 6.1.1.4'
H H 0.0000 0.0000 'International Tables Vol C Tables 4.2.6.8 and 6.1.1.4'
N N 0.0061 0.0033 'International Tables Vol C Tables 4.2.6.8 and 6.1.1.4'
O O 0.0106 0.0060 'International Tables Vol C Tables 4.2.6.8 and 6.1.1.4'
P P 0.1023 0.0942 'International Tables Vol C Tables 4.2.6.8 and 6.1.1.4'
Nb Nb -2.0727 0.6215 'International Tables Vol C Tables 4.2.6.8 and 6.1.1.4'
W W -0.8490 6.8722 'International Tables Vol C Tables 4.2.6.8 and 6.1.1.4'

loop_
_geom_angle_atom_site_label_1
_geom_angle_atom_site_label_2
_geom_angle_atom_site_label_3
_geom_angle
N3 Nb1 N1 106.18(8)
N3 Nb1 N2 112.19(8)
N1 Nb1 N2 111.22(8)
N3 Nb1 P3 106.33(6)
N1 Nb1 P3 129.51(6)
N2 Nb1 P3 90.54(6)
N3 Nb1 P2 97.79(6)
N1 Nb1 P2 89.30(6)
N2 Nb1 P2 135.74(6)
P3 Nb1 P2 48.83(2)
N3 Nb1 P1 141.84(6)
N1 Nb1 P1 85.51(6)
N2 Nb1 P1 96.00(6)
P3 Nb1 P1 46.053(19)
P2 Nb1 P1 45.177(19)
C1 P1 P2 101.61(8)
C1 P1 P3 96.89(8)
P2 P1 P3 57.88(3)
C1 P1 Nb1 151.29(8)
P2 P1 Nb1 57.34(2)
P3 P1 Nb1 56.23(2)
C41 W1 C43 87.74(11)
C41 W1 C42 87.34(11)
C43 W1 C42 92.01(11)
C41 W1 C44 87.84(11)
C43 W1 C44 89.86(11)
C42 W1 C44 174.76(11)
C41 W1 C45 89.30(12)
C43 W1 C45 176.08(11)
C42 W1 C45 90.40(12)
C44 W1 C45 87.47(12)
C41 W1 P3 172.12(9)
C43 W1 P3 85.46(8)
C42 W1 P3 88.93(8)
C44 W1 P3 96.10(8)
C45 W1 P3 97.67(8)
C51 W2 C53 90.11(11)
C51 W2 C54 84.46(11)
C53 W2 C54 86.63(10)
C51 W2 C52 88.88(11)
C53 W2 C52 86.15(10)
C54 W2 C52 170.16(10)
C51 W2 C55 90.82(11)
C53 W2 C55 179.00(11)
C54 W2 C55 93.09(11)
C52 W2 C55 94.24(11)
C51 W2 P2 174.84(8)
C53 W2 P2 95.00(7)
C54 W2 P2 96.54(8)
C52 W2 P2 90.74(8)
C55 W2 P2 84.08(8)
P3 P2 P1 61.79(3)
P3 P2 W2 136.76(3)
P1 P2 W2 128.92(3)
P3 P2 Nb1 64.73(2)
P1 P2 Nb1 77.49(3)
W2 P2 Nb1 149.67(3)
P2 P3 P1 60.33(3)
P2 P3 W1 144.72(3)
P1 P3 W1 127.20(3)
P2 P3 Nb1 66.44(2)
P1 P3 Nb1 77.72(3)
W1 P3 Nb1 144.64(3)
O1 C1 C60 123.1(2)
O1 C1 P1 120.93(19)
C60 C1 P1 115.95(18)
C1 C60 C62 114.0(2)
C1 C60 C63 106.1(2)
C62 C60 C63 108.8(2)
C1 C60 C61 108.7(2)
C62 C60 C61 109.6(2)
C63 C60 C61 109.4(2)
C64 C61 C60 109.4(2)
C60 C62 C66 109.5(2)
C60 C63 C65 109.3(2)
C68 C64 C69 112.2(3)
C68 C64 C61 109.0(3)
C69 C64 C61 108.3(3)
C67 C65 C68 110.1(3)
C67 C65 C63 108.1(3)
C68 C65 C63 109.4(2)
C67 C66 C69 109.8(3)
C67 C66 C62 108.3(3)
C69 C66 C62 108.0(3)
C65 C67 C66 111.5(3)
C64 C68 C65 109.9(3)
C64 C69 C66 109.4(3)
C11 N1 C17 112.82(19)
C11 N1 Nb1 115.29(15)
C17 N1 Nb1 131.13(16)
C12 C11 C16 119.2(2)
C12 C11 N1 121.3(2)
C16 C11 N1 119.5(2)
C11 C12 C13 121.2(2)
C14 C13 C12 118.6(2)
C14 C13 C131 121.6(3)
C12 C13 C131 119.7(3)
C13 C14 C15 121.3(3)
C16 C15 C14 119.0(3)
C16 C15 C151 120.9(3)
C14 C15 C151 120.0(3)
C15 C16 C11 120.6(2)
N1 C17 C18 120.2(2)
C182 C18 C181 109.6(2)
C182 C18 C183 108.1(2)
C181 C18 C183 109.1(2)
C182 C18 C17 112.8(2)
C181 C18 C17 112.5(2)
C183 C18 C17 104.4(2)
C21 N2 C27 116.2(2)
C21 N2 Nb1 110.54(15)
C27 N2 Nb1 130.52(16)
C26 C21 C22 117.9(2)
C26 C21 N2 119.7(2)
C22 C21 N2 122.4(2)
C23 C22 C21 121.5(3)
C22 C23 C24 119.0(3)
C22 C23 C231 120.8(3)
C24 C23 C231 120.2(3)
C25 C24 C23 121.0(3)
C24 C25 C26 119.0(3)
C24 C25 C251 120.8(3)
C26 C25 C251 120.2(3)
C21 C26 C25 121.5(3)
N2 C27 C28 115.9(2)
C281 C28 C282 110.0(2)
C281 C28 C283 109.9(2)
C282 C28 C283 108.8(2)
C281 C28 C27 111.7(2)
C282 C28 C27 106.8(2)
C283 C28 C27 109.5(2)
C31 N3 C37 118.94(19)
C31 N3 Nb1 126.25(15)
C37 N3 Nb1 113.37(15)
C36 C31 C32 120.0(2)
C36 C31 N3 119.1(2)
C32 C31 N3 120.8(2)
C33 C32 C31 120.4(2)
C32 C33 C34 118.6(2)
C32 C33 C331 121.1(3)
C34 C33 C331 120.3(2)
C35 C34 C33 122.0(2)
C34 C35 C36 118.5(2)
C34 C35 C351 121.2(2)
C36 C35 C351 120.3(2)
C31 C36 C35 120.5(2)
N3 C37 C38 116.5(2)
C382 C38 C383 110.0(2)
C382 C38 C381 109.2(2)
C383 C38 C381 108.5(2)
C382 C38 C37 110.4(2)
C383 C38 C37 106.7(2)
C381 C38 C37 112.0(2)
O41 C41 W1 178.0(3)
O42 C42 W1 176.9(3)
O43 C43 W1 177.3(2)
O44 C44 W1 175.0(3)
O45 C45 W1 174.4(3)
O51 C51 W2 178.5(2)
O52 C52 W2 174.4(2)
O53 C53 W2 176.9(2)
O54 C54 W2 171.9(2)
O55 C55 W2 178.6(3)
C1S C2S C3S 109.5(11)
C2S C3S C4S 93.4(12)
C5S C4S C3S 109.8(13)
C1T C2T C3T 96.4(19)
C4T C3T C2T 105(2)
C3T C4T C5T 100(2)

loop_
_geom_bond_atom_site_label_1
_geom_bond_atom_site_label_2
_geom_bond_distance
Nb1 N3 1.955(2)
Nb1 N1 2.008(2)
Nb1 N2 2.035(2)
Nb1 P3 2.5770(7)
Nb1 P2 2.6122(7)
Nb1 P1 3.0292(7)
P1 C1 1.934(3)
P1 P2 2.2008(9)
P1 P3 2.2320(9)
W1 C41 1.997(3)
W1 C43 2.030(3)
W1 C42 2.040(3)
W1 C44 2.049(3)
W1 C45 2.059(3)
W1 P3 2.5472(7)
W2 C51 1.994(3)
W2 C53 2.036(3)
W2 C54 2.037(3)
W2 C52 2.048(3)
W2 C55 2.074(3)
W2 P2 2.5541(6)
P2 P3 2.1453(9)
O1 C1 1.206(3)
C1 C60 1.530(3)
C60 C62 1.533(4)
C60 C63 1.540(4)
C60 C61 1.544(4)
C61 C64 1.544(4)
C62 C66 1.561(4)
C63 C65 1.548(4)
C64 C68 1.504(4)
C64 C69 1.523(5)
C65 C67 1.513(4)
C65 C68 1.528(4)
C66 C67 1.523(5)
C66 C69 1.547(5)
N1 C11 1.449(3)
N1 C17 1.480(3)
C11 C12 1.390(3)
C11 C16 1.402(4)
C12 C13 1.399(4)
C13 C14 1.392(4)
C13 C131 1.512(4)
C14 C15 1.398(4)
C15 C16 1.394(4)
C15 C151 1.514(4)
C17 C18 1.562(3)
C18 C182 1.533(4)
C18 C181 1.539(4)
C18 C183 1.539(4)
N2 C21 1.439(3)
N2 C27 1.483(3)
C21 C26 1.394(4)
C21 C22 1.406(4)
C22 C23 1.388(4)
C23 C24 1.396(5)
C23 C231 1.509(4)
C24 C25 1.386(4)
C25 C26 1.398(4)
C25 C251 1.511(4)
C27 C28 1.549(3)
C28 C281 1.530(4)
C28 C282 1.532(4)
C28 C283 1.538(4)
N3 C31 1.429(3)
N3 C37 1.483(3)
C31 C36 1.390(3)
C31 C32 1.401(3)
C32 C33 1.392(4)
C33 C34 1.395(4)
C33 C331 1.512(4)
C34 C35 1.394(4)
C35 C36 1.396(3)
C35 C351 1.507(4)
C37 C38 1.549(3)
C38 C382 1.526(4)
C38 C383 1.533(4)
C38 C381 1.538(4)
O41 C41 1.148(3)
O42 C42 1.145(3)
O43 C43 1.149(3)
O44 C44 1.139(3)
O45 C45 1.140(4)
O51 C51 1.148(3)
O52 C52 1.140(3)
O53 C53 1.140(3)
C54 O54 1.150(3)
C55 O55 1.133(3)
C1S C2S 1.581(12)
C2S C3S 1.661(13)
C3S C4S 1.648(15)
C4S C5S 1.632(15)
C1T C2T 1.629(18)
C2T C3T 1.630(18)
C3T C4T 1.610(17)
C4T C5T 1.634(18)
